data_4038277
loop_
_publ_author_name
'Sundaravelu, Nallappan'
'Guha, Somraj'
'Sekar, Govindasamy'

_publ_section_title
;
 Iodonium Ion-Catalyzed Domino Synthesis of <i>Z</i>-Selective
 \a,\b-Diphenylthio Enones from Easily Accessible Secondary Alcohols.
;
_journal_issue 9
_journal_name_full 'The Journal of organic chemistry'
_journal_page_first 5895
_journal_page_last 5906
_journal_paper_doi 10.1021/acs.joc.0c00183
_journal_volume 85
_journal_year 2020
_chemical_formula_moiety 'C23 H20 O S2'
_chemical_formula_sum 'C23 H20 O S2'
_chemical_formula_weight 376.51
_space_group_crystal_system monoclinic
_space_group_IT_number 14
_space_group_name_Hall '-P 2yn'
_space_group_name_H-M_alt 'P 1 21/n 1'
_atom_sites_solution_hydrogens geom
_audit_creation_method SHELXL-2014/7
_cell_angle_alpha 90
_cell_angle_beta 117.454(2)
_cell_angle_gamma 90
_cell_formula_units_Z 4
_cell_length_a 10.8642(4)
_cell_length_b 18.7374(9)
_cell_length_c 11.2628(5)
_cell_measurement_reflns_used 3191
_cell_measurement_temperature 296(2)
_cell_measurement_theta_max 21.51
_cell_measurement_theta_min 2.41
_cell_volume 2034.53(16)
_computing_cell_refinement 'Bruker SAINT'
_computing_data_collection 'Bruker APEX2'
_computing_data_reduction 'Bruker SAINT'
_computing_molecular_graphics 'Bruker SHELXTL'
_computing_publication_material 'Bruker SHELXTL'
_computing_structure_refinement 'SHELXL-2014/7 (Sheldrick, 2014)'
_computing_structure_solution 'SHELXS-97 (Sheldrick 2008)'
_diffrn_ambient_temperature 296(2)
_diffrn_measured_fraction_theta_full 0.997
_diffrn_measured_fraction_theta_max 0.997
_diffrn_measurement_device_type 'Bruker APEX-II CCD'
_diffrn_measurement_method '\f and \w scans'
_diffrn_radiation_type MoK\a
_diffrn_radiation_wavelength 0.71073
_diffrn_reflns_av_R_equivalents 0.0323
_diffrn_reflns_av_unetI/netI 0.0409
_diffrn_reflns_Laue_measured_fraction_full 0.997
_diffrn_reflns_Laue_measured_fraction_max 0.997
_diffrn_reflns_limit_h_max 12
_diffrn_reflns_limit_h_min -12
_diffrn_reflns_limit_k_max 20
_diffrn_reflns_limit_k_min -22
_diffrn_reflns_limit_l_max 12
_diffrn_reflns_limit_l_min -13
_diffrn_reflns_number 12397
_diffrn_reflns_point_group_measured_fraction_full 0.997
_diffrn_reflns_point_group_measured_fraction_max 0.997
_diffrn_reflns_theta_full 24.992
_diffrn_reflns_theta_max 24.992
_diffrn_reflns_theta_min 2.155
_exptl_absorpt_coefficient_mu 0.270
_exptl_absorpt_correction_T_max 0.973
_exptl_absorpt_correction_T_min 0.936
_exptl_absorpt_correction_type multi-scan
_exptl_absorpt_process_details 'SADABS V2014/5(Bruker AXS.Inc)'
_exptl_crystal_colour colourless
_exptl_crystal_density_diffrn 1.229
_exptl_crystal_description Rectangular
_exptl_crystal_F_000 792
_exptl_crystal_size_max 0.250
_exptl_crystal_size_mid 0.220
_exptl_crystal_size_min 0.100
_refine_diff_density_max 0.200
_refine_diff_density_min -0.230
_refine_diff_density_rms 0.035
_refine_ls_extinction_method none
_refine_ls_goodness_of_fit_ref 1.008
_refine_ls_hydrogen_treatment constr
_refine_ls_matrix_type full
_refine_ls_number_parameters 237
_refine_ls_number_reflns 3571
_refine_ls_number_restraints 0
_refine_ls_restrained_S_all 1.008
_refine_ls_R_factor_all 0.0876
_refine_ls_R_factor_gt 0.0437
_refine_ls_shift/su_max 0.000
_refine_ls_shift/su_mean 0.000
_refine_ls_structure_factor_coef Fsqd
_refine_ls_weighting_details 'w=1/[\s^2^(Fo^2^)+(0.0345P)^2^+0.9096P] where P=(Fo^2^+2Fc^2^)/3'
_refine_ls_weighting_scheme calc
_refine_ls_wR_factor_gt 0.0914
_refine_ls_wR_factor_ref 0.1138
_reflns_Friedel_coverage 0.000
_reflns_number_gt 2187
_reflns_number_total 3571
_reflns_threshold_expression 'I > 2\s(I)'
_cod_data_source_file jo0c00183_si_002.cif
_cod_data_source_block 4Me
_cod_depositor_comments 'Adding full bibliography for 4038277--4038278.cif.'
_cod_original_cell_volume 2034.54(16)
_cod_original_sg_symbol_H-M 'P 21/n'
_cod_database_code 4038277
_shelx_shelxl_version_number 2014/7
_shelx_space_group_comment
; 
The symmetry employed for this shelxl refinement is uniquely defined 
by the following loop, which should always be used as a source of 
symmetry information in preference to the above space-group names. 
They are only intended as comments. 
;
_shelx_estimated_absorpt_t_min 0.936
_shelx_estimated_absorpt_t_max 0.973

loop_
_space_group_symop_operation_xyz
'x, y, z'
'-x+1/2, y+1/2, -z+1/2'
'-x, -y, -z'
'x-1/2, -y-1/2, z-1/2'

loop_
_atom_site_label
_atom_site_type_symbol
_atom_site_fract_x
_atom_site_fract_y
_atom_site_fract_z
_atom_site_U_iso_or_equiv
_atom_site_adp_type
_atom_site_occupancy
_atom_site_site_symmetry_order
_atom_site_calc_flag
_atom_site_refinement_flags_posn
_atom_site_refinement_flags_adp
_atom_site_refinement_flags_occupancy
_atom_site_disorder_assembly
_atom_site_disorder_group
C1 C -0.0100(3) 0.3784(2) 0.1370(3) 0.0738(9) Uani 1 1 d . . . . .
H1 H -0.0828 0.3654 0.0549 0.089 Uiso 1 1 calc R U . . .
C2 C 0.0204(5) 0.4503(2) 0.1698(5) 0.0971(13) Uani 1 1 d . . . . .
H2 H -0.0312 0.4854 0.1087 0.117 Uiso 1 1 calc R U . . .
C3 C 0.1252(5) 0.4691(2) 0.2908(6) 0.1042(13) Uani 1 1 d . . . . .
H3 H 0.1453 0.5171 0.3117 0.125 Uiso 1 1 calc R U . . .
C4 C 0.1999(3) 0.4191(2) 0.3805(4) 0.0821(10) Uani 1 1 d . . . . .
H4 H 0.2698 0.4329 0.4637 0.098 Uiso 1 1 calc R U . . .
C5 C 0.1743(3) 0.34768(15) 0.3506(3) 0.0585(7) Uani 1 1 d . . . . .
H5 H 0.2277 0.3136 0.4133 0.070 Uiso 1 1 calc R U . . .
C6 C 0.0698(2) 0.32611(15) 0.2282(3) 0.0505(6) Uani 1 1 d . . . . .
C7 C 0.0401(3) 0.24911(16) 0.1926(3) 0.0574(7) Uani 1 1 d . . . . .
C8 C 0.1600(3) 0.19941(14) 0.2375(3) 0.0576(7) Uani 1 1 d . . . . .
C9 C 0.2817(3) 0.22324(15) 0.2498(2) 0.0571(7) Uani 1 1 d . . . . .
H9 H 0.2875 0.2718 0.2357 0.069 Uiso 1 1 calc R U . . .
C10 C 0.5552(3) 0.24118(16) 0.3279(3) 0.0612(8) Uani 1 1 d . . . . .
C11 C 0.5547(3) 0.30317(18) 0.3929(3) 0.0656(8) Uani 1 1 d . . . . .
H11 H 0.4850 0.3111 0.4175 0.079 Uiso 1 1 calc R U . . .
C12 C 0.6569(3) 0.35350(19) 0.4220(3) 0.0749(9) Uani 1 1 d . . . . .
H12 H 0.6532 0.3956 0.4638 0.090 Uiso 1 1 calc R U . . .
C13 C 0.7644(3) 0.3435(2) 0.3910(3) 0.0777(10) Uani 1 1 d . . . . .
C14 C 0.7657(3) 0.2805(2) 0.3290(4) 0.0865(11) Uani 1 1 d . . . . .
H14 H 0.8384 0.2719 0.3090 0.104 Uiso 1 1 calc R U . . .
C15 C 0.6631(3) 0.22975(18) 0.2954(3) 0.0798(10) Uani 1 1 d . . . . .
H15 H 0.6658 0.1882 0.2514 0.096 Uiso 1 1 calc R U . . .
C16 C 0.8775(3) 0.3985(2) 0.4250(4) 0.1134(14) Uani 1 1 d . . . . .
H16A H 0.9629 0.3805 0.4951 0.170 Uiso 1 1 calc R U . . .
H16B H 0.8523 0.4416 0.4544 0.170 Uiso 1 1 calc R U . . .
H16C H 0.8893 0.4082 0.3472 0.170 Uiso 1 1 calc R U . . .
C17 C 0.0381(3) 0.10416(14) 0.3393(3) 0.0592(7) Uani 1 1 d . . . . .
C18 C -0.0715(3) 0.05701(15) 0.2986(3) 0.0715(8) Uani 1 1 d . . . . .
H18 H -0.0960 0.0295 0.2222 0.086 Uiso 1 1 calc R U . . .
C19 C -0.1452(3) 0.05036(15) 0.3706(3) 0.0685(8) Uani 1 1 d . . . . .
H19 H -0.2181 0.0179 0.3422 0.082 Uiso 1 1 calc R U . . .
C20 C -0.1134(3) 0.09037(14) 0.4826(3) 0.0565(7) Uani 1 1 d . . . . .
C21 C -0.0035(3) 0.13704(15) 0.5220(3) 0.0612(7) Uani 1 1 d . . . . .
H21 H 0.0200 0.1650 0.5977 0.073 Uiso 1 1 calc R U . . .
C22 C 0.0725(3) 0.14371(15) 0.4531(3) 0.0621(7) Uani 1 1 d . . . . .
H22 H 0.1473 0.1750 0.4835 0.075 Uiso 1 1 calc R U . . .
C23 C -0.1952(3) 0.08414(18) 0.5603(3) 0.0821(9) Uani 1 1 d . . . . .
H23A H -0.2753 0.1145 0.5207 0.123 Uiso 1 1 calc R U . . .
H23B H -0.1380 0.0984 0.6514 0.123 Uiso 1 1 calc R U . . .
H23C H -0.2242 0.0356 0.5583 0.123 Uiso 1 1 calc R U . . .
O1 O -0.0786(2) 0.22832(12) 0.1268(2) 0.0823(6) Uani 1 1 d . . . . .
S1 S 0.13487(10) 0.10764(4) 0.24854(10) 0.0874(3) Uani 1 1 d . . . . .
S2 S 0.42838(8) 0.17310(4) 0.28924(9) 0.0774(3) Uani 1 1 d . . . . .

loop_
_atom_site_aniso_label
_atom_site_aniso_U_11
_atom_site_aniso_U_22
_atom_site_aniso_U_33
_atom_site_aniso_U_23
_atom_site_aniso_U_13
_atom_site_aniso_U_12
C1 0.0593(18) 0.104(3) 0.066(2) 0.0233(19) 0.0359(16) 0.0205(19)
C2 0.111(3) 0.080(3) 0.137(4) 0.056(3) 0.088(3) 0.045(2)
C3 0.112(3) 0.067(3) 0.169(4) 0.006(3) 0.094(3) 0.002(3)
C4 0.075(2) 0.068(2) 0.107(3) -0.022(2) 0.045(2) -0.0073(19)
C5 0.0533(16) 0.055(2) 0.0647(18) -0.0025(14) 0.0252(15) 0.0069(14)
C6 0.0431(14) 0.0609(18) 0.0502(16) 0.0054(14) 0.0238(13) 0.0045(13)
C7 0.0575(17) 0.074(2) 0.0479(16) -0.0085(14) 0.0306(14) -0.0085(16)
C8 0.0723(19) 0.0555(18) 0.0591(17) -0.0072(13) 0.0422(15) -0.0040(15)
C9 0.0665(17) 0.0534(18) 0.0593(17) 0.0033(13) 0.0357(15) 0.0063(14)
C10 0.0583(17) 0.074(2) 0.0613(17) 0.0243(15) 0.0359(15) 0.0219(15)
C11 0.0525(17) 0.101(3) 0.0527(17) 0.0024(16) 0.0327(15) 0.0062(17)
C12 0.0597(18) 0.111(3) 0.0611(19) -0.0028(18) 0.0343(16) -0.0033(18)
C13 0.0570(18) 0.117(3) 0.067(2) 0.0220(19) 0.0355(16) 0.0138(19)
C14 0.061(2) 0.119(3) 0.101(3) 0.044(2) 0.056(2) 0.037(2)
C15 0.081(2) 0.089(3) 0.091(2) 0.0284(19) 0.058(2) 0.040(2)
C16 0.073(2) 0.170(4) 0.110(3) 0.008(3) 0.054(2) -0.021(2)
C17 0.0736(18) 0.0456(17) 0.0720(19) -0.0062(14) 0.0450(16) -0.0059(14)
C18 0.094(2) 0.060(2) 0.0670(19) -0.0179(15) 0.0429(18) -0.0174(17)
C19 0.0703(19) 0.065(2) 0.074(2) -0.0122(16) 0.0365(17) -0.0237(16)
C20 0.0551(16) 0.0553(18) 0.0592(17) 0.0040(14) 0.0264(14) 0.0022(14)
C21 0.0660(17) 0.0616(19) 0.0577(17) -0.0105(14) 0.0300(15) -0.0064(15)
C22 0.0602(16) 0.0567(18) 0.0748(19) -0.0114(15) 0.0357(16) -0.0123(14)
C23 0.081(2) 0.092(2) 0.090(2) 0.0013(19) 0.054(2) -0.0078(18)
O1 0.0618(13) 0.1075(18) 0.0756(14) -0.0296(12) 0.0299(11) -0.0253(12)
S1 0.1280(7) 0.0540(5) 0.1275(8) -0.0197(5) 0.0992(7) -0.0128(5)
S2 0.0864(6) 0.0644(5) 0.0999(6) 0.0170(4) 0.0588(5) 0.0220(4)

loop_
_atom_type_symbol
_atom_type_description
_atom_type_scat_dispersion_real
_atom_type_scat_dispersion_imag
_atom_type_scat_source
C C 0.0033 0.0016 'International Tables Vol C Tables 4.2.6.8 and 6.1.1.4'
H H 0.0000 0.0000 'International Tables Vol C Tables 4.2.6.8 and 6.1.1.4'
O O 0.0106 0.0060 'International Tables Vol C Tables 4.2.6.8 and 6.1.1.4'
S S 0.1246 0.1234 'International Tables Vol C Tables 4.2.6.8 and 6.1.1.4'

loop_
_geom_angle_atom_site_label_1
_geom_angle_atom_site_label_2
_geom_angle_atom_site_label_3
_geom_angle
_geom_angle_site_symmetry_1
_geom_angle_site_symmetry_3
_geom_angle_publ_flag
C6 C1 C2 119.5(3) . . ?
C6 C1 H1 120.3 . . ?
C2 C1 H1 120.3 . . ?
C3 C2 C1 120.1(3) . . ?
C3 C2 H2 119.9 . . ?
C1 C2 H2 119.9 . . ?
C4 C3 C2 120.7(4) . . ?
C4 C3 H3 119.6 . . ?
C2 C3 H3 119.6 . . ?
C3 C4 C5 120.7(3) . . ?
C3 C4 H4 119.7 . . ?
C5 C4 H4 119.7 . . ?
C4 C5 C6 120.6(3) . . ?
C4 C5 H5 119.7 . . ?
C6 C5 H5 119.7 . . ?
C5 C6 C1 118.4(3) . . ?
C5 C6 C7 121.8(2) . . ?
C1 C6 C7 119.8(3) . . ?
O1 C7 C8 121.5(3) . . ?
O1 C7 C6 120.6(3) . . ?
C8 C7 C6 117.8(2) . . ?
C9 C8 C7 119.6(2) . . ?
C9 C8 S1 119.8(2) . . ?
C7 C8 S1 119.8(2) . . ?
C8 C9 S2 126.6(2) . . ?
C8 C9 H9 116.7 . . ?
S2 C9 H9 116.7 . . ?
C11 C10 C15 118.6(3) . . ?
C11 C10 S2 122.9(2) . . ?
C15 C10 S2 118.4(3) . . ?
C10 C11 C12 120.3(3) . . ?
C10 C11 H11 119.8 . . ?
C12 C11 H11 119.8 . . ?
C11 C12 C13 122.1(3) . . ?
C11 C12 H12 118.9 . . ?
C13 C12 H12 118.9 . . ?
C14 C13 C12 117.0(3) . . ?
C14 C13 C16 121.1(3) . . ?
C12 C13 C16 121.9(4) . . ?
C13 C14 C15 122.4(3) . . ?
C13 C14 H14 118.8 . . ?
C15 C14 H14 118.8 . . ?
C14 C15 C10 119.5(3) . . ?
C14 C15 H15 120.3 . . ?
C10 C15 H15 120.3 . . ?
C13 C16 H16A 109.5 . . ?
C13 C16 H16B 109.5 . . ?
H16A C16 H16B 109.5 . . ?
C13 C16 H16C 109.5 . . ?
H16A C16 H16C 109.5 . . ?
H16B C16 H16C 109.5 . . ?
C22 C17 C18 118.5(2) . . ?
C22 C17 S1 122.6(2) . . ?
C18 C17 S1 118.8(2) . . ?
C17 C18 C19 120.4(3) . . ?
C17 C18 H18 119.8 . . ?
C19 C18 H18 119.8 . . ?
C20 C19 C18 121.6(3) . . ?
C20 C19 H19 119.2 . . ?
C18 C19 H19 119.2 . . ?
C19 C20 C21 117.2(3) . . ?
C19 C20 C23 121.7(3) . . ?
C21 C20 C23 121.0(3) . . ?
C22 C21 C20 122.2(3) . . ?
C22 C21 H21 118.9 . . ?
C20 C21 H21 118.9 . . ?
C17 C22 C21 120.1(2) . . ?
C17 C22 H22 120.0 . . ?
C21 C22 H22 120.0 . . ?
C20 C23 H23A 109.5 . . ?
C20 C23 H23B 109.5 . . ?
H23A C23 H23B 109.5 . . ?
C20 C23 H23C 109.5 . . ?
H23A C23 H23C 109.5 . . ?
H23B C23 H23C 109.5 . . ?
C8 S1 C17 103.29(12) . . ?
C9 S2 C10 101.08(13) . . ?

loop_
_geom_bond_atom_site_label_1
_geom_bond_atom_site_label_2
_geom_bond_distance
_geom_bond_site_symmetry_2
_geom_bond_publ_flag
C1 C6 1.394(4) . ?
C1 C2 1.396(5) . ?
C1 H1 0.9300 . ?
C2 C3 1.359(5) . ?
C2 H2 0.9300 . ?
C3 C4 1.341(5) . ?
C3 H3 0.9300 . ?
C4 C5 1.377(4) . ?
C4 H4 0.9300 . ?
C5 C6 1.382(3) . ?
C5 H5 0.9300 . ?
C6 C7 1.492(4) . ?
C7 O1 1.218(3) . ?
C7 C8 1.487(4) . ?
C8 C9 1.341(3) . ?
C8 S1 1.754(3) . ?
C9 S2 1.722(3) . ?
C9 H9 0.9300 . ?
C10 C11 1.375(4) . ?
C10 C15 1.396(3) . ?
C10 S2 1.779(3) . ?
C11 C12 1.376(4) . ?
C11 H11 0.9300 . ?
C12 C13 1.377(4) . ?
C12 H12 0.9300 . ?
C13 C14 1.374(5) . ?
C13 C16 1.511(4) . ?
C14 C15 1.379(4) . ?
C14 H14 0.9300 . ?
C15 H15 0.9300 . ?
C16 H16A 0.9600 . ?
C16 H16B 0.9600 . ?
C16 H16C 0.9600 . ?
C17 C22 1.374(3) . ?
C17 C18 1.380(4) . ?
C17 S1 1.774(3) . ?
C18 C19 1.383(4) . ?
C18 H18 0.9300 . ?
C19 C20 1.368(4) . ?
C19 H19 0.9300 . ?
C20 C21 1.378(4) . ?
C20 C23 1.512(3) . ?
C21 C22 1.376(3) . ?
C21 H21 0.9300 . ?
C22 H22 0.9300 . ?
C23 H23A 0.9600 . ?
C23 H23B 0.9600 . ?
C23 H23C 0.9600 . ?

loop_
_geom_torsion_atom_site_label_1
_geom_torsion_atom_site_label_2
_geom_torsion_atom_site_label_3
_geom_torsion_atom_site_label_4
_geom_torsion
_geom_torsion_site_symmetry_1
_geom_torsion_site_symmetry_2
_geom_torsion_site_symmetry_3
_geom_torsion_site_symmetry_4
_geom_torsion_publ_flag
C6 C1 C2 C3 -1.2(5) . . . . ?
C1 C2 C3 C4 -0.6(5) . . . . ?
C2 C3 C4 C5 1.6(5) . . . . ?
C3 C4 C5 C6 -0.9(4) . . . . ?
C4 C5 C6 C1 -0.9(4) . . . . ?
C4 C5 C6 C7 179.6(2) . . . . ?
C2 C1 C6 C5 1.9(4) . . . . ?
C2 C1 C6 C7 -178.6(2) . . . . ?
C5 C6 C7 O1 143.0(3) . . . . ?
C1 C6 C7 O1 -36.4(4) . . . . ?
C5 C6 C7 C8 -38.2(3) . . . . ?
C1 C6 C7 C8 142.3(2) . . . . ?
O1 C7 C8 C9 148.0(3) . . . . ?
C6 C7 C8 C9 -30.7(4) . . . . ?
O1 C7 C8 S1 -22.0(3) . . . . ?
C6 C7 C8 S1 159.29(18) . . . . ?
C7 C8 C9 S2 -175.32(19) . . . . ?
S1 C8 C9 S2 -5.4(3) . . . . ?
C15 C10 C11 C12 1.7(4) . . . . ?
S2 C10 C11 C12 179.0(2) . . . . ?
C10 C11 C12 C13 -1.7(4) . . . . ?
C11 C12 C13 C14 0.1(4) . . . . ?
C11 C12 C13 C16 -179.0(3) . . . . ?
C12 C13 C14 C15 1.6(5) . . . . ?
C16 C13 C14 C15 -179.2(3) . . . . ?
C13 C14 C15 C10 -1.7(5) . . . . ?
C11 C10 C15 C14 0.0(4) . . . . ?
S2 C10 C15 C14 -177.5(2) . . . . ?
C22 C17 C18 C19 0.5(4) . . . . ?
S1 C17 C18 C19 176.9(2) . . . . ?
C17 C18 C19 C20 0.7(5) . . . . ?
C18 C19 C20 C21 -0.8(4) . . . . ?
C18 C19 C20 C23 179.0(3) . . . . ?
C19 C20 C21 C22 -0.2(4) . . . . ?
C23 C20 C21 C22 180.0(3) . . . . ?
C18 C17 C22 C21 -1.5(4) . . . . ?
S1 C17 C22 C21 -177.8(2) . . . . ?
C20 C21 C22 C17 1.4(4) . . . . ?
C9 C8 S1 C17 141.0(2) . . . . ?
C7 C8 S1 C17 -49.0(2) . . . . ?
C22 C17 S1 C8 -45.9(3) . . . . ?
C18 C17 S1 C8 137.8(2) . . . . ?
C8 C9 S2 C10 -166.3(2) . . . . ?
C11 C10 S2 C9 36.9(2) . . . . ?
C15 C10 S2 C9 -145.7(2) . . . . ?
